data_7022716
loop_
_publ_author_name
'Gardiner, Michael G.'
'Ho, Curtis C.'
'Mackay, Felicity M.'
'McGuinness, David S.'
'Tucker, Matthew'

_publ_section_title
;
 Selective and adaptable access to N,N'-asymmetrically substituted
 imidazol-2-ylidene bis-NHC ligands: Pd(II) complexes featuring wide
 variation in N-alkyl and aryl steric bulk.
;
_journal_issue 20
_journal_name_full 'Dalton transactions (Cambridge, England : 2003)'
_journal_page_first 7447
_journal_page_last 7457
_journal_paper_doi 10.1039/c3dt32895c
_journal_volume 42
_journal_year 2013
_chemical_formula_sum 'C19 H26 I2 N4 O Pd S'
_chemical_formula_weight 718.70
_chemical_name_systematic
;
?
;
_space_group_IT_number 14
_symmetry_cell_setting monoclinic
_symmetry_Int_Tables_number 14
_symmetry_space_group_name_Hall '-P 2ybc'
_symmetry_space_group_name_H-M 'P 1 21/c 1'
_atom_sites_solution_hydrogens geom
_atom_sites_solution_primary direct
_atom_sites_solution_secondary difmap
_audit_creation_method SHELXL-97
_cell_angle_alpha 90.00
_cell_angle_beta 103.568(5)
_cell_angle_gamma 90.00
_cell_formula_units_Z 4
_cell_length_a 10.1160(10)
_cell_length_b 15.4080(13)
_cell_length_c 15.4050(16)
_cell_measurement_reflns_used 32102
_cell_measurement_temperature 100(2)
_cell_measurement_theta_max 27.19
_cell_measurement_theta_min 1.90
_cell_volume 2334.1(4)
_computing_cell_refinement XDS
_computing_data_collection BLU-ICE
_computing_data_reduction XDS
_computing_molecular_graphics
;
'X-SEED (Barbour, 2008) and ORTEPIII (Farrugia, 1998)'
;
_computing_publication_material 'WinGX (Farrugia, 1999)'
_computing_structure_refinement 'SHELXL-97 (Sheldrick, 1997)'
_computing_structure_solution 'SHELXS-97 (Sheldrick, 1990)'
_diffrn_ambient_temperature 100(2)
_diffrn_detector_area_resol_mean 'ADSC Q210'
_diffrn_measured_fraction_theta_full 0.989
_diffrn_measured_fraction_theta_max 0.989
_diffrn_measurement_device_type '3-BM1 Australian Synchrotron'
_diffrn_measurement_method Rotation
_diffrn_radiation_monochromator Si<111>
_diffrn_radiation_source 'synchrotron BM'
_diffrn_radiation_type Synchrotron
_diffrn_radiation_wavelength 0.71080
_diffrn_reflns_av_R_equivalents 0.0462
_diffrn_reflns_av_sigmaI/netI 0.0200
_diffrn_reflns_limit_h_max 12
_diffrn_reflns_limit_h_min -12
_diffrn_reflns_limit_k_max 19
_diffrn_reflns_limit_k_min -19
_diffrn_reflns_limit_l_max 19
_diffrn_reflns_limit_l_min -19
_diffrn_reflns_number 35655
_diffrn_reflns_theta_full 27.19
_diffrn_reflns_theta_max 27.19
_diffrn_reflns_theta_min 1.90
_exptl_absorpt_coefficient_mu 3.547
_exptl_absorpt_correction_type none
_exptl_crystal_colour colourless
_exptl_crystal_density_diffrn 2.045
_exptl_crystal_density_method 'not measured'
_exptl_crystal_description prism
_exptl_crystal_F_000 1376
_exptl_crystal_size_max 0.10
_exptl_crystal_size_mid 0.10
_exptl_crystal_size_min 0.10
_refine_diff_density_max 2.963
_refine_diff_density_min -2.735
_refine_diff_density_rms 0.197
_refine_ls_extinction_method none
_refine_ls_goodness_of_fit_ref 1.071
_refine_ls_hydrogen_treatment constr
_refine_ls_matrix_type full
_refine_ls_number_parameters 257
_refine_ls_number_reflns 5126
_refine_ls_number_restraints 1
_refine_ls_restrained_S_all 1.072
_refine_ls_R_factor_all 0.0546
_refine_ls_R_factor_gt 0.0534
_refine_ls_shift/su_max 0.001
_refine_ls_shift/su_mean 0.000
_refine_ls_structure_factor_coef Fsqd
_refine_ls_weighting_details 'calc w=1/[\s^2^(Fo^2^)+(0.0524P)^2^+32.2011P] where P=(Fo^2^+2Fc^2^)/3'
_refine_ls_weighting_scheme calc
_refine_ls_wR_factor_gt 0.1329
_refine_ls_wR_factor_ref 0.1336
_reflns_number_gt 4949
_reflns_number_total 5126
_reflns_threshold_expression >2sigma(I)
_cod_data_source_file c3dt32895c.txt
_cod_data_source_block d:\as31mt04
_cod_original_sg_symbol_H-M P21/c
_cod_database_code 7022716

loop_
_symmetry_equiv_pos_as_xyz
'x, y, z'
'-x, y+1/2, -z+1/2'
'-x, -y, -z'
'x, -y-1/2, z-1/2'

loop_
_atom_site_label
_atom_site_type_symbol
_atom_site_fract_x
_atom_site_fract_y
_atom_site_fract_z
_atom_site_U_iso_or_equiv
_atom_site_adp_type
_atom_site_occupancy
_atom_site_symmetry_multiplicity
_atom_site_calc_flag
_atom_site_refinement_flags
I1 I 0.19485(5) 0.84589(3) 0.54994(3) 0.03559(15) Uani 1 1 d .
I2 I 0.57592(5) 0.88018(3) 0.65525(3) 0.03469(15) Uani 1 1 d .
Pd1 Pd 0.42582(5) 0.76959(3) 0.54309(3) 0.02003(13) Uani 1 1 d .
S1 S 1.1440(5) 0.5276(4) 0.7300(3) 0.1097(16) Uani 1 1 d D
O1 O 1.0546(10) 0.5307(7) 0.6586(4) 0.091(4) Uani 1 1 d .
N1 N 0.2240(5) 0.6394(4) 0.4289(4) 0.0244(11) Uani 1 1 d .
N2 N 0.3770(5) 0.6895(4) 0.3673(3) 0.0214(10) Uani 1 1 d .
N3 N 0.6086(5) 0.7003(4) 0.4397(3) 0.0214(10) Uani 1 1 d .
N4 N 0.6959(5) 0.6674(4) 0.5756(3) 0.0212(10) Uani 1 1 d .
C1 C 0.3307(6) 0.6943(4) 0.4424(4) 0.0229(12) Uani 1 1 d .
C2 C 0.2047(7) 0.6011(5) 0.3444(5) 0.0322(15) Uani 1 1 d .
H2 H 0.1361 0.5604 0.3187 0.039 Uiso 1 1 calc R
C3 C 0.3016(7) 0.6328(5) 0.3065(4) 0.0272(13) Uani 1 1 d .
H3 H 0.3152 0.6187 0.2491 0.033 Uiso 1 1 calc R
C4 C 0.5051(6) 0.7304(5) 0.3627(4) 0.0235(13) Uani 1 1 d .
H4A H 0.4966 0.7944 0.3644 0.028 Uiso 1 1 calc R
H4B H 0.5302 0.7141 0.3066 0.028 Uiso 1 1 calc R
C5 C 0.5908(6) 0.7100(4) 0.5229(4) 0.0218(12) Uani 1 1 d .
C6 C 0.7790(7) 0.6307(5) 0.5248(4) 0.0257(13) Uani 1 1 d .
H6 H 0.8594 0.5978 0.5465 0.031 Uiso 1 1 calc R
C7 C 0.7225(6) 0.6510(5) 0.4385(4) 0.0248(13) Uani 1 1 d .
H7 H 0.7546 0.6347 0.3876 0.030 Uiso 1 1 calc R
C8 C 0.1435(8) 0.6162(6) 0.4924(5) 0.0366(17) Uani 1 1 d .
H8A H 0.1885 0.5690 0.5307 0.055 Uiso 1 1 calc R
H8B H 0.0529 0.5973 0.4599 0.055 Uiso 1 1 calc R
H8C H 0.1349 0.6668 0.5292 0.055 Uiso 1 1 calc R
C9 C 0.7186(6) 0.6548(4) 0.6709(4) 0.0208(12) Uani 1 1 d .
C10 C 0.8281(7) 0.6975(5) 0.7271(4) 0.0273(14) Uani 1 1 d .
C11 C 0.8496(7) 0.6821(5) 0.8185(4) 0.0280(14) Uani 1 1 d .
H11 H 0.9226 0.7109 0.8580 0.034 Uiso 1 1 calc R
C12 C 0.7679(7) 0.6258(4) 0.8539(4) 0.0245(13) Uani 1 1 d .
C13 C 0.6600(7) 0.5846(4) 0.7949(4) 0.0228(12) Uani 1 1 d .
H13 H 0.6032 0.5463 0.8182 0.027 Uiso 1 1 calc R
C14 C 0.6333(6) 0.5980(4) 0.7029(4) 0.0207(12) Uani 1 1 d .
C15 C 0.9196(8) 0.7564(6) 0.6908(5) 0.0402(19) Uani 1 1 d .
H15A H 0.9849 0.7838 0.7404 0.060 Uiso 1 1 calc R
H15B H 0.8651 0.8013 0.6538 0.060 Uiso 1 1 calc R
H15C H 0.9687 0.7227 0.6545 0.060 Uiso 1 1 calc R
C16 C 0.7961(8) 0.6082(6) 0.9530(4) 0.0333(16) Uani 1 1 d .
H16A H 0.8633 0.5615 0.9685 0.050 Uiso 1 1 calc R
H16B H 0.7116 0.5906 0.9689 0.050 Uiso 1 1 calc R
H16C H 0.8315 0.6609 0.9859 0.050 Uiso 1 1 calc R
C17 C 0.5158(7) 0.5532(5) 0.6416(4) 0.0272(13) Uani 1 1 d .
H17A H 0.4832 0.5059 0.6737 0.041 Uiso 1 1 calc R
H17B H 0.5453 0.5294 0.5902 0.041 Uiso 1 1 calc R
H17C H 0.4421 0.5949 0.6207 0.041 Uiso 1 1 calc R
C18 C 1.0815(18) 0.5030(12) 0.8247(10) 0.101(5) Uani 1 1 d D
H18A H 1.0242 0.4511 0.8129 0.152 Uiso 1 1 calc R
H18B H 1.0277 0.5519 0.8381 0.152 Uiso 1 1 calc R
H18C H 1.1580 0.4923 0.8759 0.152 Uiso 1 1 calc R
C19 C 1.2330(18) 0.6137(11) 0.7832(13) 0.116(7) Uani 1 1 d D
H19A H 1.2836 0.6413 0.7437 0.174 Uiso 1 1 calc R
H19B H 1.2967 0.5936 0.8376 0.174 Uiso 1 1 calc R
H19C H 1.1698 0.6558 0.7990 0.174 Uiso 1 1 calc R

loop_
_atom_site_aniso_label
_atom_site_aniso_U_11
_atom_site_aniso_U_22
_atom_site_aniso_U_33
_atom_site_aniso_U_23
_atom_site_aniso_U_13
_atom_site_aniso_U_12
I1 0.0317(3) 0.0435(3) 0.0294(2) -0.00446(19) 0.00262(18) 0.0090(2)
I2 0.0361(3) 0.0404(3) 0.0303(2) -0.00814(19) 0.01319(19) -0.0071(2)
Pd1 0.0207(2) 0.0265(2) 0.0130(2) 0.00059(17) 0.00416(16) -0.00009(17)
S1 0.102(3) 0.150(4) 0.070(2) -0.002(3) 0.006(2) -0.026(3)
O1 0.112(7) 0.135(8) 0.025(3) -0.012(4) 0.014(4) -0.089(7)
N1 0.018(2) 0.034(3) 0.021(3) 0.000(2) 0.006(2) -0.004(2)
N2 0.019(2) 0.031(3) 0.013(2) 0.003(2) 0.0006(19) -0.002(2)
N3 0.018(2) 0.035(3) 0.011(2) 0.000(2) 0.0037(19) -0.001(2)
N4 0.018(2) 0.032(3) 0.013(2) 0.001(2) 0.0040(18) -0.001(2)
C1 0.020(3) 0.030(3) 0.019(3) 0.003(2) 0.003(2) 0.000(2)
C2 0.025(3) 0.045(4) 0.025(3) -0.008(3) 0.003(3) -0.005(3)
C3 0.026(3) 0.035(3) 0.019(3) -0.003(3) 0.000(2) 0.000(3)
C4 0.021(3) 0.037(4) 0.012(3) 0.005(2) 0.002(2) -0.004(3)
C5 0.023(3) 0.028(3) 0.016(3) 0.002(2) 0.006(2) -0.005(2)
C6 0.021(3) 0.037(4) 0.021(3) 0.001(3) 0.008(2) -0.003(3)
C7 0.017(3) 0.041(4) 0.017(3) 0.000(3) 0.007(2) -0.003(3)
C8 0.027(3) 0.052(5) 0.035(4) -0.006(3) 0.016(3) -0.011(3)
C9 0.020(3) 0.032(3) 0.010(2) 0.001(2) 0.003(2) -0.003(2)
C10 0.024(3) 0.039(4) 0.017(3) 0.003(3) 0.000(2) -0.010(3)
C11 0.026(3) 0.038(4) 0.017(3) 0.000(3) -0.002(2) -0.005(3)
C12 0.028(3) 0.031(3) 0.014(3) 0.000(2) 0.003(2) 0.006(3)
C13 0.025(3) 0.027(3) 0.019(3) 0.002(2) 0.010(2) 0.002(2)
C14 0.019(3) 0.023(3) 0.019(3) 0.000(2) 0.001(2) 0.000(2)
C15 0.035(4) 0.054(5) 0.028(4) 0.005(3) 0.003(3) -0.020(4)
C16 0.039(4) 0.048(4) 0.013(3) 0.001(3) 0.006(3) 0.006(3)
C17 0.023(3) 0.033(3) 0.023(3) 0.002(3) 0.000(2) -0.007(3)
C18 0.109(12) 0.120(13) 0.077(9) 0.031(9) 0.028(9) 0.036(11)
C19 0.094(11) 0.098(12) 0.127(14) -0.054(11) -0.031(10) -0.008(9)

loop_
_atom_type_symbol
_atom_type_description
_atom_type_scat_dispersion_real
_atom_type_scat_dispersion_imag
_atom_type_scat_source
C C 0.0033 0.0016 'International Tables Vol C Tables 4.2.6.8 and 6.1.1.4'
H H 0.0000 0.0000 'International Tables Vol C Tables 4.2.6.8 and 6.1.1.4'
N N 0.0061 0.0033 'International Tables Vol C Tables 4.2.6.8 and 6.1.1.4'
Pd Pd -0.9988 1.0072 'International Tables Vol C Tables 4.2.6.8 and 6.1.1.4'
I I -0.4742 1.8119 'International Tables Vol C Tables 4.2.6.8 and 6.1.1.4'
O O 0.0106 0.0060 'International Tables Vol C Tables 4.2.6.8 and 6.1.1.4'
S S 0.1246 0.1234 'International Tables Vol C Tables 4.2.6.8 and 6.1.1.4'

loop_
_geom_angle_atom_site_label_1
_geom_angle_atom_site_label_2
_geom_angle_atom_site_label_3
_geom_angle
C5 Pd1 C1 83.1(3)
C5 Pd1 I2 91.45(18)
C1 Pd1 I2 169.54(18)
C5 Pd1 I1 173.35(18)
C1 Pd1 I1 91.14(19)
I2 Pd1 I1 93.73(2)
O1 S1 C19 125.9(9)
O1 S1 C18 114.2(8)
C19 S1 C18 91.2(11)
C1 N1 C2 109.9(6)
C1 N1 C8 127.1(6)
C2 N1 C8 122.8(6)
C1 N2 C3 111.8(6)
C1 N2 C4 120.6(5)
C3 N2 C4 126.9(5)
C5 N3 C7 111.8(5)
C5 N3 C4 120.5(5)
C7 N3 C4 127.2(5)
C5 N4 C6 110.7(5)
C5 N4 C9 126.4(5)
C6 N4 C9 122.9(5)
N1 C1 N2 105.1(5)
N1 C1 Pd1 135.0(5)
N2 C1 Pd1 119.9(5)
C3 C2 N1 107.1(6)
C3 C2 H2 126.5
N1 C2 H2 126.5
C2 C3 N2 106.2(6)
C2 C3 H3 126.9
N2 C3 H3 126.9
N2 C4 N3 107.5(5)
N2 C4 H4A 110.2
N3 C4 H4A 110.2
N2 C4 H4B 110.2
N3 C4 H4B 110.2
H4A C4 H4B 108.5
N3 C5 N4 104.9(5)
N3 C5 Pd1 120.4(5)
N4 C5 Pd1 134.5(4)
C7 C6 N4 106.6(6)
C7 C6 H6 126.7
N4 C6 H6 126.7
C6 C7 N3 106.0(5)
C6 C7 H7 127.0
N3 C7 H7 127.0
N1 C8 H8A 109.5
N1 C8 H8B 109.5
H8A C8 H8B 109.5
N1 C8 H8C 109.5
H8A C8 H8C 109.5
H8B C8 H8C 109.5
C14 C9 C10 122.7(6)
C14 C9 N4 118.6(5)
C10 C9 N4 118.7(5)
C11 C10 C9 117.3(6)
C11 C10 C15 121.1(6)
C9 C10 C15 121.6(6)
C10 C11 C12 122.3(6)
C10 C11 H11 118.8
C12 C11 H11 118.8
C11 C12 C13 118.1(6)
C11 C12 C16 121.3(6)
C13 C12 C16 120.6(6)
C14 C13 C12 122.0(6)
C14 C13 H13 119.0
C12 C13 H13 119.0
C13 C14 C9 117.6(6)
C13 C14 C17 120.5(6)
C9 C14 C17 121.9(5)
C10 C15 H15A 109.5
C10 C15 H15B 109.5
H15A C15 H15B 109.5
C10 C15 H15C 109.5
H15A C15 H15C 109.5
H15B C15 H15C 109.5
C12 C16 H16A 109.5
C12 C16 H16B 109.5
H16A C16 H16B 109.5
C12 C16 H16C 109.5
H16A C16 H16C 109.5
H16B C16 H16C 109.5
C14 C17 H17A 109.5
C14 C17 H17B 109.5
H17A C17 H17B 109.5
C14 C17 H17C 109.5
H17A C17 H17C 109.5
H17B C17 H17C 109.5
S1 C18 H18A 109.5
S1 C18 H18B 109.5
H18A C18 H18B 109.5
S1 C18 H18C 109.5
H18A C18 H18C 109.5
H18B C18 H18C 109.5
S1 C19 H19A 109.5
S1 C19 H19B 109.5
H19A C19 H19B 109.5
S1 C19 H19C 109.5
H19A C19 H19C 109.5
H19B C19 H19C 109.5

loop_
_geom_bond_atom_site_label_1
_geom_bond_atom_site_label_2
_geom_bond_distance
I1 Pd1 2.6397(7)
I2 Pd1 2.6389(7)
Pd1 C5 1.992(7)
Pd1 C1 1.994(7)
S1 O1 1.251(9)
S1 C19 1.701(13)
S1 C18 1.762(13)
N1 C1 1.349(8)
N1 C2 1.401(9)
N1 C8 1.456(9)
N2 C1 1.349(8)
N2 C3 1.374(8)
N2 C4 1.457(8)
N3 C5 1.343(8)
N3 C7 1.384(8)
N3 C4 1.461(8)
N4 C5 1.348(8)
N4 C6 1.395(8)
N4 C9 1.445(7)
C2 C3 1.346(10)
C2 H2 0.9500
C3 H3 0.9500
C4 H4A 0.9900
C4 H4B 0.9900
C6 C7 1.355(9)
C6 H6 0.9500
C7 H7 0.9500
C8 H8A 0.9800
C8 H8B 0.9800
C8 H8C 0.9800
C9 C14 1.398(9)
C9 C10 1.399(9)
C10 C11 1.393(9)
C10 C15 1.495(10)
C11 C12 1.395(10)
C11 H11 0.9500
C12 C13 1.398(9)
C12 C16 1.510(8)
C13 C14 1.394(8)
C13 H13 0.9500
C14 C17 1.503(9)
C15 H15A 0.9800
C15 H15B 0.9800
C15 H15C 0.9800
C16 H16A 0.9800
C16 H16B 0.9800
C16 H16C 0.9800
C17 H17A 0.9800
C17 H17B 0.9800
C17 H17C 0.9800
C18 H18A 0.9800
C18 H18B 0.9800
C18 H18C 0.9800
C19 H19A 0.9800
C19 H19B 0.9800
C19 H19C 0.9800

loop_
_geom_torsion_atom_site_label_1
_geom_torsion_atom_site_label_2
_geom_torsion_atom_site_label_3
_geom_torsion_atom_site_label_4
_geom_torsion
C2 N1 C1 N2 -0.3(8)
C8 N1 C1 N2 175.5(7)
C2 N1 C1 Pd1 -177.9(6)
C8 N1 C1 Pd1 -2.1(12)
C3 N2 C1 N1 0.1(7)
C4 N2 C1 N1 -170.7(6)
C3 N2 C1 Pd1 178.2(5)
C4 N2 C1 Pd1 7.4(8)
C5 Pd1 C1 N1 129.0(7)
I2 Pd1 C1 N1 -172.0(6)
I1 Pd1 C1 N1 -54.3(7)
C5 Pd1 C1 N2 -48.3(5)
I2 Pd1 C1 N2 10.6(15)
I1 Pd1 C1 N2 128.3(5)
C1 N1 C2 C3 0.4(8)
C8 N1 C2 C3 -175.7(7)
N1 C2 C3 N2 -0.3(8)
C1 N2 C3 C2 0.2(8)
C4 N2 C3 C2 170.2(6)
C1 N2 C4 N3 52.1(8)
C3 N2 C4 N3 -117.2(7)
C5 N3 C4 N2 -55.2(8)
C7 N3 C4 N2 116.1(7)
C7 N3 C5 N4 0.9(7)
C4 N3 C5 N4 173.4(6)
C7 N3 C5 Pd1 -174.7(4)
C4 N3 C5 Pd1 -2.2(8)
C6 N4 C5 N3 -0.3(7)
C9 N4 C5 N3 -176.4(6)
C6 N4 C5 Pd1 174.4(5)
C9 N4 C5 Pd1 -1.8(10)
C1 Pd1 C5 N3 45.8(5)
I2 Pd1 C5 N3 -125.3(5)
I1 Pd1 C5 N3 16(2)
C1 Pd1 C5 N4 -128.3(7)
I2 Pd1 C5 N4 60.7(7)
I1 Pd1 C5 N4 -158.2(11)
C5 N4 C6 C7 -0.4(8)
C9 N4 C6 C7 175.9(6)
N4 C6 C7 N3 0.9(7)
C5 N3 C7 C6 -1.2(8)
C4 N3 C7 C6 -173.0(6)
C5 N4 C9 C14 71.0(9)
C6 N4 C9 C14 -104.7(7)
C5 N4 C9 C10 -111.3(8)
C6 N4 C9 C10 72.9(9)
C14 C9 C10 C11 -0.6(11)
N4 C9 C10 C11 -178.2(6)
C14 C9 C10 C15 178.6(7)
N4 C9 C10 C15 1.1(11)
C9 C10 C11 C12 0.9(11)
C15 C10 C11 C12 -178.4(8)
C10 C11 C12 C13 -0.7(11)
C10 C11 C12 C16 178.1(7)
C11 C12 C13 C14 0.3(10)
C16 C12 C13 C14 -178.5(6)
C12 C13 C14 C9 -0.1(10)
C12 C13 C14 C17 -179.5(6)
C10 C9 C14 C13 0.3(10)
N4 C9 C14 C13 177.8(6)
C10 C9 C14 C17 179.7(7)
N4 C9 C14 C17 -2.8(10)
